data_7214183
loop_
_publ_author_name
'Zheng, Sheng-Run'
'Chen, Rui-Ling'
'Liu, Zi-Meng'
'Wen, Xi-Ling'
'Xie, Tao'
'Fan, Jun'
'Zhang, Wei-Guang'

_publ_section_title
;
 Construction of terpyridine--Ln(iii) coordination polymers: structural
 diversity, visible and NIR luminescence properties and response to
 nerve-agent mimics
;
_journal_issue 14
_journal_name_full CrystEngComm
_journal_page_first 2898
_journal_paper_doi 10.1039/c3ce42091d
_journal_volume 16
_journal_year 2014
_chemical_formula_sum 'C22 H15 N3 O9 S2 Yb'
_chemical_formula_weight 702.53
_chemical_name_systematic
; 
 ? 
;
_space_group_IT_number 15
_symmetry_cell_setting monoclinic
_symmetry_space_group_name_Hall '-C 2yc'
_symmetry_space_group_name_H-M 'C 1 2/c 1'
_atom_sites_solution_hydrogens geom
_atom_sites_solution_primary direct
_atom_sites_solution_secondary difmap
_audit_creation_method SHELXL-97
_cell_angle_alpha 90.00
_cell_angle_beta 117.935(4)
_cell_angle_gamma 90.00
_cell_formula_units_Z 8
_cell_length_a 19.952(7)
_cell_length_b 18.500(6)
_cell_length_c 13.756(5)
_cell_measurement_temperature 296(2)
_cell_volume 4486(3)
_computing_cell_refinement 'Bruker XSCANS'
_computing_data_collection 'Bruker XSCANS'
_computing_data_reduction 'Bruker SHELXTL'
_computing_molecular_graphics 'Bruker SHELXTL'
_computing_publication_material 'Bruker SHELXTL'
_computing_structure_refinement 'Bruker SHELXTL'
_computing_structure_solution 'Bruker SHELXTL'
_diffrn_ambient_temperature 296(2)
_diffrn_measured_fraction_theta_full 0.995
_diffrn_measured_fraction_theta_max 0.995
_diffrn_measurement_device_type 'Bruker P4'
_diffrn_measurement_method '\w scans'
_diffrn_radiation_monochromator graphite
_diffrn_radiation_source 'fine-focus sealed tube'
_diffrn_radiation_type MoK\a
_diffrn_radiation_wavelength 0.71073
_diffrn_reflns_av_R_equivalents 0.0640
_diffrn_reflns_av_sigmaI/netI 0.0847
_diffrn_reflns_limit_h_max 25
_diffrn_reflns_limit_h_min -23
_diffrn_reflns_limit_k_max 23
_diffrn_reflns_limit_k_min -23
_diffrn_reflns_limit_l_max 17
_diffrn_reflns_limit_l_min -17
_diffrn_reflns_number 12818
_diffrn_reflns_theta_full 27.00
_diffrn_reflns_theta_max 27.00
_diffrn_reflns_theta_min 1.60
_exptl_absorpt_coefficient_mu 4.419
_exptl_absorpt_correction_T_max 0.4046
_exptl_absorpt_correction_T_min 0.3507
_exptl_absorpt_correction_type multi-scan
_exptl_crystal_colour colorless
_exptl_crystal_density_diffrn 2.080
_exptl_crystal_density_method 'not measured'
_exptl_crystal_description BLOCK
_exptl_crystal_F_000 2736
_exptl_crystal_size_max 0.30
_exptl_crystal_size_mid 0.28
_exptl_crystal_size_min 0.25
_refine_diff_density_max 1.562
_refine_diff_density_min -1.196
_refine_diff_density_rms 0.197
_refine_ls_extinction_method none
_refine_ls_goodness_of_fit_ref 1.029
_refine_ls_hydrogen_treatment constr
_refine_ls_matrix_type full
_refine_ls_number_parameters 334
_refine_ls_number_reflns 4880
_refine_ls_number_restraints 12
_refine_ls_restrained_S_all 1.043
_refine_ls_R_factor_all 0.0776
_refine_ls_R_factor_gt 0.0473
_refine_ls_shift/su_max 0.000
_refine_ls_shift/su_mean 0.000
_refine_ls_structure_factor_coef Fsqd
_refine_ls_weighting_details 'calc w=1/[\s^2^(Fo^2^)+(0.0494P)^2^+0.0000P] where P=(Fo^2^+2Fc^2^)/3'
_refine_ls_weighting_scheme calc
_refine_ls_wR_factor_gt 0.1028
_refine_ls_wR_factor_ref 0.1197
_reflns_number_gt 3330
_reflns_number_total 4880
_reflns_threshold_expression >2sigma(I)
_cod_data_source_file c3ce42091d.txt
_cod_data_source_block 12
_cod_depositor_comments
;
The following automatic conversions were performed:

'_symmetry_cell_setting' value 'Monoclinic' changed to 'monoclinic'
according to
/usr/data/users/saulius/crontab/automatic-downloads/current/RSC/lib/dictionaries/cif_core.dic
dictionary named 'cif_core.dic' version 2.4.2 from 2011-04-26.

Automatic conversion script
Id: cif_fix_values 2281 2013-09-26 08:29:07Z andrius 
;
_cod_original_sg_symbol_H-M 'C2/c  '
_cod_database_code 7214183

loop_
_symmetry_equiv_pos_as_xyz
'x, y, z'
'-x, y, -z+1/2'
'x+1/2, y+1/2, z'
'-x+1/2, y+1/2, -z+1/2'
'-x, -y, -z'
'x, -y, z-1/2'
'-x+1/2, -y+1/2, -z'
'x+1/2, -y+1/2, z-1/2'

loop_
_atom_site_label
_atom_site_type_symbol
_atom_site_fract_x
_atom_site_fract_y
_atom_site_fract_z
_atom_site_U_iso_or_equiv
_atom_site_adp_type
_atom_site_occupancy
_atom_site_symmetry_multiplicity
_atom_site_calc_flag
_atom_site_refinement_flags
Yb1 Yb 0.14981(2) 0.187055(18) 0.27241(2) 0.02514(13) Uani 1 1 d .
S2 S 0.04634(12) 0.11977(11) -0.60227(14) 0.0261(4) Uani 1 1 d .
S1 S 0.19541(16) 0.26846(16) -0.2193(2) 0.0541(8) Uani 1 1 d .
O4 O -0.0358(3) 0.1230(3) -0.6628(4) 0.0316(13) Uani 1 1 d .
O7 O 0.1824(4) 0.2918(3) 0.3815(4) 0.0360(14) Uani 1 1 d .
N2 N 0.1295(4) 0.1705(3) 0.0838(5) 0.0242(15) Uani 1 1 d .
C19 C 0.0697(4) 0.1321(4) -0.4622(6) 0.0262(17) Uani 1 1 d .
C6 C 0.0944(5) 0.2208(4) 0.0059(6) 0.0289(18) Uani 1 1 d .
C16 C 0.1065(5) 0.1483(4) -0.2414(6) 0.0283(19) Uani 1 1 d .
N3 N 0.2000(4) 0.0730(4) 0.2445(5) 0.0307(16) Uani 1 1 d .
N1 N 0.0797(4) 0.2847(4) 0.1477(5) 0.0342(17) Uani 1 1 d .
O5 O 0.0796(4) 0.1818(3) -0.6310(4) 0.0398(15) Uani 1 1 d .
C17 C 0.1322(5) 0.1982(4) -0.2920(6) 0.033(2) Uani 1 1 d .
C20 C 0.0482(5) 0.0804(5) -0.4092(6) 0.039(2) Uani 1 1 d .
H20A H 0.0208 0.0402 -0.4481 0.047 Uiso 1 1 calc R
C21 C 0.0665(5) 0.0878(4) -0.3011(6) 0.031(2) Uani 1 1 d .
H21A H 0.0523 0.0522 -0.2666 0.037 Uiso 1 1 calc R
C10 C 0.1560(5) 0.1110(4) 0.0567(6) 0.0276(18) Uani 1 1 d .
O3 O 0.2418(4) 0.2754(4) -0.2751(5) 0.0461(16) Uani 1 1 d U
O8 O 0.2593(3) 0.3392(3) 0.5467(4) 0.0349(14) Uani 1 1 d .
C22 C 0.2328(5) 0.2879(4) 0.4794(7) 0.034(2) Uani 1 1 d .
C9 C 0.1506(5) 0.1029(5) -0.0474(6) 0.033(2) Uani 1 1 d .
H9A H 0.1690 0.0613 -0.0648 0.040 Uiso 1 1 calc R
O2 O 0.2392(5) 0.2432(5) -0.1097(6) 0.101(3) Uani 1 1 d U
C18 C 0.1122(5) 0.1900(4) -0.4022(6) 0.0291(19) Uani 1 1 d .
H18A H 0.1279 0.2244 -0.4365 0.035 Uiso 1 1 calc R
C7 C 0.0889(5) 0.2163(4) -0.0986(6) 0.0281(18) Uani 1 1 d .
H7A H 0.0659 0.2531 -0.1496 0.034 Uiso 1 1 calc R
C5 C 0.0631(5) 0.2831(4) 0.0417(6) 0.032(2) Uani 1 1 d .
C15 C 0.2378(6) 0.0270(5) 0.3270(7) 0.043(2) Uani 1 1 d .
H15A H 0.2436 0.0387 0.3962 0.052 Uiso 1 1 calc R
O6 O 0.0767(4) 0.0516(3) -0.6102(4) 0.0480(18) Uani 1 1 d .
C11 C 0.1943(4) 0.0563(4) 0.1446(6) 0.0264(17) Uani 1 1 d .
C8 C 0.1175(5) 0.1572(5) -0.1250(6) 0.0298(19) Uani 1 1 d .
O1 O 0.1511(6) 0.3302(5) -0.2282(10) 0.132(5) Uani 1 1 d .
C12 C 0.2227(5) -0.0056(5) 0.1283(7) 0.045(2) Uani 1 1 d .
H12A H 0.2160 -0.0168 0.0584 0.053 Uiso 1 1 calc R
C4 C 0.0177(7) 0.3348(6) -0.0324(9) 0.066(4) Uani 1 1 d .
H4A H 0.0082 0.3323 -0.1053 0.079 Uiso 1 1 calc R
C13 C 0.2623(6) -0.0538(5) 0.2155(7) 0.046(2) Uani 1 1 d .
H13A H 0.2835 -0.0960 0.2052 0.055 Uiso 1 1 calc R
C14 C 0.2687(6) -0.0366(5) 0.3156(7) 0.051(3) Uani 1 1 d .
H14 H 0.2936 -0.0675 0.3753 0.061 Uiso 1 1 calc R
C1 C 0.0524(6) 0.3397(5) 0.1807(8) 0.053(3) Uani 1 1 d .
H1A H 0.0644 0.3418 0.2546 0.063 Uiso 1 1 calc R
C2 C 0.0076(8) 0.3936(6) 0.1127(9) 0.073(4) Uani 1 1 d .
H2A H -0.0084 0.4319 0.1405 0.088 Uiso 1 1 calc R
C3 C -0.0133(8) 0.3894(6) -0.0001(9) 0.079(4) Uani 1 1 d .
H3A H -0.0469 0.4224 -0.0504 0.095 Uiso 1 1 calc R
O1W O 0.098(2) 0.4354(14) -0.152(3) 0.70(2) Uani 1 1 d .
H1WA H 0.0897 0.4261 -0.2164 1.044 Uiso 1 1 d R
H1WB H 0.1212 0.4031 -0.1117 1.044 Uiso 1 1 d R

loop_
_atom_site_aniso_label
_atom_site_aniso_U_11
_atom_site_aniso_U_22
_atom_site_aniso_U_33
_atom_site_aniso_U_23
_atom_site_aniso_U_13
_atom_site_aniso_U_12
Yb1 0.0298(2) 0.0315(2) 0.01659(18) -0.00386(14) 0.01299(15) -0.00572(16)
S2 0.0258(11) 0.0385(12) 0.0146(9) -0.0032(8) 0.0099(8) 0.0004(9)
S1 0.0586(18) 0.080(2) 0.0403(14) -0.0316(13) 0.0371(14) -0.0420(15)
O4 0.028(3) 0.045(4) 0.020(3) 0.002(2) 0.010(3) 0.005(3)
O7 0.044(4) 0.036(3) 0.023(3) 0.000(2) 0.012(3) -0.005(3)
N2 0.028(4) 0.028(4) 0.019(3) -0.004(3) 0.013(3) -0.008(3)
C19 0.025(4) 0.036(5) 0.021(4) -0.003(3) 0.013(4) -0.007(4)
C6 0.027(5) 0.038(5) 0.029(4) -0.003(4) 0.019(4) -0.003(4)
C16 0.030(5) 0.041(5) 0.019(4) -0.006(3) 0.016(4) -0.009(4)
N3 0.033(4) 0.042(4) 0.018(3) -0.001(3) 0.013(3) 0.000(3)
N1 0.038(5) 0.046(4) 0.021(4) -0.008(3) 0.016(3) 0.002(3)
O5 0.043(4) 0.062(4) 0.025(3) -0.008(3) 0.025(3) -0.015(3)
C17 0.037(5) 0.044(5) 0.024(4) -0.016(4) 0.019(4) -0.016(4)
C20 0.056(6) 0.039(5) 0.022(4) -0.016(4) 0.017(4) -0.019(4)
C21 0.046(6) 0.028(4) 0.027(4) -0.005(3) 0.024(4) -0.013(4)
C10 0.028(5) 0.031(5) 0.025(4) -0.007(3) 0.013(4) -0.011(4)
O3 0.041(4) 0.071(4) 0.036(3) -0.014(3) 0.026(3) -0.023(3)
O8 0.045(4) 0.032(3) 0.029(3) -0.007(2) 0.018(3) -0.010(3)
C22 0.038(6) 0.042(5) 0.025(4) -0.004(4) 0.018(4) -0.011(4)
C9 0.039(5) 0.043(5) 0.021(4) -0.006(4) 0.016(4) -0.004(4)
O2 0.099(6) 0.159(7) 0.041(4) -0.006(4) 0.029(4) -0.076(5)
C18 0.034(5) 0.037(5) 0.021(4) -0.006(3) 0.017(4) -0.012(4)
C7 0.030(5) 0.034(5) 0.024(4) 0.005(3) 0.015(4) -0.005(4)
C5 0.045(6) 0.029(4) 0.024(4) 0.007(3) 0.018(4) -0.003(4)
C15 0.061(7) 0.041(6) 0.037(5) -0.004(4) 0.030(5) 0.001(5)
O6 0.050(4) 0.065(5) 0.020(3) -0.004(3) 0.009(3) 0.024(3)
C11 0.023(4) 0.034(5) 0.025(4) -0.003(3) 0.014(4) -0.005(4)
C8 0.028(5) 0.041(5) 0.022(4) -0.008(4) 0.013(4) -0.014(4)
O1 0.123(9) 0.080(6) 0.248(14) -0.111(8) 0.133(10) -0.060(6)
C12 0.044(6) 0.059(7) 0.027(5) -0.008(4) 0.014(5) -0.005(5)
C4 0.107(11) 0.063(7) 0.047(6) 0.012(5) 0.053(7) 0.031(7)
C13 0.053(7) 0.041(6) 0.036(5) -0.010(4) 0.015(5) 0.010(5)
C14 0.069(8) 0.042(6) 0.033(5) 0.003(4) 0.016(5) 0.007(5)
C1 0.074(8) 0.053(6) 0.039(6) 0.002(5) 0.033(6) 0.012(6)
C2 0.132(12) 0.046(7) 0.060(7) 0.000(5) 0.061(8) 0.026(7)
C3 0.121(12) 0.073(8) 0.047(7) 0.014(6) 0.042(8) 0.042(8)
O1W 1.06(6) 0.45(3) 1.24(7) -0.57(2) 1.09(6) -0.501

loop_
_atom_type_symbol
_atom_type_description
_atom_type_scat_dispersion_real
_atom_type_scat_dispersion_imag
_atom_type_scat_source
C C 0.0033 0.0016 'International Tables Vol C Tables 4.2.6.8 and 6.1.1.4'
H H 0.0000 0.0000 'International Tables Vol C Tables 4.2.6.8 and 6.1.1.4'
N N 0.0061 0.0033 'International Tables Vol C Tables 4.2.6.8 and 6.1.1.4'
O O 0.0106 0.0060 'International Tables Vol C Tables 4.2.6.8 and 6.1.1.4'
S S 0.1246 0.1234 'International Tables Vol C Tables 4.2.6.8 and 6.1.1.4'
Yb Yb -0.3850 5.5486 'International Tables Vol C Tables 4.2.6.8 and 6.1.1.4'

loop_
_geom_angle_atom_site_label_1
_geom_angle_atom_site_label_2
_geom_angle_atom_site_label_3
_geom_angle
_geom_angle_site_symmetry_1
_geom_angle_site_symmetry_3
O3 Yb1 O5 145.9(2) 7 1_556
O3 Yb1 O8 77.7(2) 7 7_556
O5 Yb1 O8 76.1(2) 1_556 7_556
O3 Yb1 O7 76.1(2) 7 .
O5 Yb1 O7 74.4(2) 1_556 .
O8 Yb1 O7 69.34(19) 7_556 .
O3 Yb1 O4 142.20(18) 7 2_554
O5 Yb1 O4 71.91(18) 1_556 2_554
O8 Yb1 O4 127.27(18) 7_556 2_554
O7 Yb1 O4 135.5(2) . 2_554
O3 Yb1 N1 90.8(2) 7 .
O5 Yb1 N1 97.6(2) 1_556 .
O8 Yb1 N1 143.8(2) 7_556 .
O7 Yb1 N1 74.6(2) . .
O4 Yb1 N1 81.9(2) 2_554 .
O3 Yb1 N3 78.9(2) 7 .
O5 Yb1 N3 116.8(2) 1_556 .
O8 Yb1 N3 79.5(2) 7_556 .
O7 Yb1 N3 143.4(2) . .
O4 Yb1 N3 79.1(2) 2_554 .
N1 Yb1 N3 132.3(2) . .
O3 Yb1 N2 74.8(2) 7 .
O5 Yb1 N2 138.5(2) 1_556 .
O8 Yb1 N2 139.5(2) 7_556 .
O7 Yb1 N2 129.73(19) . .
O4 Yb1 N2 68.35(19) 2_554 .
N1 Yb1 N2 65.8(2) . .
N3 Yb1 N2 66.5(2) . .
O3 Yb1 C22 73.5(2) 7 7_556
O5 Yb1 C22 74.3(2) 1_556 7_556
O8 Yb1 C22 20.6(2) 7_556 7_556
O7 Yb1 C22 48.8(2) . 7_556
O4 Yb1 C22 140.21(19) 2_554 7_556
N1 Yb1 C22 123.2(2) . 7_556
N3 Yb1 C22 98.4(2) . 7_556
N2 Yb1 C22 147.0(2) . 7_556
O3 Yb1 C22 73.1(2) 7 .
O5 Yb1 C22 73.3(2) 1_556 .
O8 Yb1 C22 49.0(2) 7_556 .
O7 Yb1 C22 20.3(2) . .
O4 Yb1 C22 144.2(2) 2_554 .
N1 Yb1 C22 94.8(2) . .
N3 Yb1 C22 125.0(2) . .
N2 Yb1 C22 142.0(2) . .
C22 Yb1 C22 28.5(3) 7_556 .
O6 S2 O4 113.5(4) . .
O6 S2 O5 114.1(4) . .
O4 S2 O5 110.1(3) . .
O6 S2 C19 107.0(4) . .
O4 S2 C19 105.7(3) . .
O5 S2 C19 105.7(3) . .
O1 S1 O2 113.9(6) . .
O1 S1 O3 114.1(6) . .
O2 S1 O3 111.2(5) . .
O1 S1 C17 107.1(5) . .
O2 S1 C17 106.3(5) . .
O3 S1 C17 103.2(4) . .
S2 O4 Yb1 150.9(3) . 2_554
C22 O7 Yb1 118.9(5) . .
C10 N2 C6 118.1(6) . .
C10 N2 Yb1 120.3(5) . .
C6 N2 Yb1 121.6(5) . .
C18 C19 C20 118.5(7) . .
C18 C19 S2 121.8(6) . .
C20 C19 S2 119.6(6) . .
N2 C6 C7 122.9(7) . .
N2 C6 C5 114.3(6) . .
C7 C6 C5 122.8(7) . .
C17 C16 C21 118.8(7) . .
C17 C16 C8 123.4(7) . .
C21 C16 C8 117.8(7) . .
C15 N3 C11 117.4(7) . .
C15 N3 Yb1 121.9(5) . .
C11 N3 Yb1 120.6(5) . .
C5 N1 C1 117.2(8) . .
C5 N1 Yb1 121.4(6) . .
C1 N1 Yb1 121.3(6) . .
S2 O5 Yb1 130.6(3) . 1_554
C18 C17 C16 119.4(7) . .
C18 C17 S1 117.8(6) . .
C16 C17 S1 122.7(6) . .
C21 C20 C19 120.9(7) . .
C20 C21 C16 120.7(7) . .
N2 C10 C9 121.4(7) . .
N2 C10 C11 116.7(6) . .
C9 C10 C11 121.8(7) . .
S1 O3 Yb1 149.1(4) . 7
C22 O8 Yb1 118.4(6) . 7_556
O7 C22 O8 126.8(8) . .
O7 C22 C22 116.2(9) . 7_556
O8 C22 C22 117.0(9) . 7_556
O7 C22 Yb1 167.7(6) . 7_556
O8 C22 Yb1 41.0(4) . 7_556
C22 C22 Yb1 76.1(6) 7_556 7_556
O7 C22 Yb1 40.7(4) . .
O8 C22 Yb1 167.3(6) . .
C22 C22 Yb1 75.5(6) 7_556 .
Yb1 C22 Yb1 151.5(3) 7_556 .
C10 C9 C8 119.5(8) . .
C19 C18 C17 121.6(7) . .
C8 C7 C6 119.0(7) . .
N1 C5 C4 122.1(8) . .
N1 C5 C6 116.5(7) . .
C4 C5 C6 121.3(7) . .
N3 C15 C14 123.8(8) . .
C12 C11 N3 121.4(7) . .
C12 C11 C10 122.8(7) . .
N3 C11 C10 115.8(7) . .
C7 C8 C9 119.0(7) . .
C7 C8 C16 119.8(7) . .
C9 C8 C16 120.9(7) . .
C11 C12 C13 120.7(8) . .
C3 C4 C5 120.9(9) . .
C14 C13 C12 117.8(9) . .
C13 C14 C15 118.8(9) . .
N1 C1 C2 124.2(9) . .
C1 C2 C3 118.4(10) . .
C4 C3 C2 116.9(10) . .

loop_
_geom_bond_atom_site_label_1
_geom_bond_atom_site_label_2
_geom_bond_distance
_geom_bond_site_symmetry_2
Yb1 O3 2.255(6) 7
Yb1 O5 2.341(5) 1_556
Yb1 O8 2.343(6) 7_556
Yb1 O7 2.348(5) .
Yb1 O4 2.374(5) 2_554
Yb1 N1 2.432(7) .
Yb1 N3 2.442(7) .
Yb1 N2 2.450(6) .
Yb1 C22 3.141(9) 7_556
Yb1 C22 3.149(8) .
S2 O6 1.425(6) .
S2 O4 1.451(6) .
S2 O5 1.469(6) .
S2 C19 1.772(7) .
S1 O1 1.415(10) .
S1 O2 1.422(8) .
S1 O3 1.459(6) .
S1 C17 1.759(8) .
O4 Yb1 2.374(5) 2_554
O7 C22 1.250(10) .
N2 C10 1.347(10) .
N2 C6 1.343(10) .
C19 C18 1.375(10) .
C19 C20 1.387(11) .
C6 C7 1.391(10) .
C6 C5 1.500(11) .
C16 C17 1.391(11) .
C16 C21 1.396(10) .
C16 C8 1.520(10) .
N3 C15 1.334(10) .
N3 C11 1.360(9) .
N1 C5 1.335(9) .
N1 C1 1.332(11) .
O5 Yb1 2.341(5) 1_554
C17 C18 1.384(10) .
C20 C21 1.363(10) .
C10 C9 1.393(10) .
C10 C11 1.485(11) .
O3 Yb1 2.255(6) 7
O8 C22 1.255(9) .
O8 Yb1 2.343(6) 7_556
C22 C22 1.548(17) 7_556
C22 Yb1 3.141(9) 7_556
C9 C8 1.388(11) .
C7 C8 1.359(11) .
C5 C4 1.382(13) .
C15 C14 1.370(12) .
C11 C12 1.342(11) .
C12 C13 1.403(12) .
C4 C3 1.363(14) .
C13 C14 1.359(12) .
C1 C2 1.372(13) .
C2 C3 1.408(13) .
